data_7150086
loop_
_publ_author_name
'Zammit, Steven C.'
'White, Jonathan M.'
'Rizzacasa, Mark A.'

_publ_section_title
;
 Enantiospecific synthesis of (-)-trachyspic acid.
;
_journal_issue 11
_journal_name_full 'Organic &amp; biomolecular chemistry'
_journal_page_first 2073
_journal_page_last 2074
_journal_paper_doi 10.1039/b504258e
_journal_volume 3
_journal_year 2005
_chemical_formula_sum 'C20 H32 O8'
_chemical_formula_weight 400.46
_chemical_name_systematic
;
?
;
_space_group_IT_number 4
_symmetry_cell_setting monoclinic
_symmetry_space_group_name_Hall 'P 2yb'
_symmetry_space_group_name_H-M 'P 1 21 1'
_atom_sites_solution_hydrogens geom
_atom_sites_solution_primary direct
_atom_sites_solution_secondary difmap
_audit_creation_method SHELXL-97
_cell_angle_alpha 90.00
_cell_angle_beta 117.463(2)
_cell_angle_gamma 90.00
_cell_formula_units_Z 4
_cell_length_a 11.2674(10)
_cell_length_b 19.6076(16)
_cell_length_c 12.0348(10)
_cell_measurement_reflns_used 1688
_cell_measurement_temperature 295(2)
_cell_measurement_theta_max 17.40
_cell_measurement_theta_min 2.29
_cell_volume 2359.2(3)
_computing_cell_refinement 'Bruker SMART'
_computing_data_collection 'Bruker SMART'
_computing_data_reduction 'Bruker SAINT'
_computing_molecular_graphics 'Bruker SHELXTL'
_computing_publication_material 'Bruker SHELXTL'
_computing_structure_refinement 'Bruker SHELXTL'
_computing_structure_solution 'Bruker SHELXTL'
_diffrn_ambient_temperature 293(2)
_diffrn_measured_fraction_theta_full 0.999
_diffrn_measured_fraction_theta_max 0.999
_diffrn_measurement_device_type 'CCD area detector'
_diffrn_measurement_method 'phi and omega scans'
_diffrn_radiation_monochromator graphite
_diffrn_radiation_source 'sealed tube'
_diffrn_radiation_type MoK\a
_diffrn_radiation_wavelength 0.71073
_diffrn_reflns_av_R_equivalents 0.0629
_diffrn_reflns_av_sigmaI/netI 0.0927
_diffrn_reflns_limit_h_max 13
_diffrn_reflns_limit_h_min -13
_diffrn_reflns_limit_k_max 15
_diffrn_reflns_limit_k_min -23
_diffrn_reflns_limit_l_max 13
_diffrn_reflns_limit_l_min -14
_diffrn_reflns_number 12556
_diffrn_reflns_theta_full 25.00
_diffrn_reflns_theta_max 25.00
_diffrn_reflns_theta_min 1.91
_exptl_absorpt_coefficient_mu 0.086
_exptl_absorpt_correction_type none
_exptl_crystal_colour colourless
_exptl_crystal_density_diffrn 1.127
_exptl_crystal_density_method 'not measured'
_exptl_crystal_description plate
_exptl_crystal_F_000 864
_exptl_crystal_size_max 0.50
_exptl_crystal_size_mid 0.25
_exptl_crystal_size_min 0.05
_refine_diff_density_max 0.154
_refine_diff_density_min -0.111
_refine_diff_density_rms 0.026
_refine_ls_abs_structure_details 'Flack H D (1983), Acta Cryst. A39, 876-881'
_refine_ls_abs_structure_Flack 0.0(10)
_refine_ls_extinction_method none
_refine_ls_goodness_of_fit_ref 0.787
_refine_ls_hydrogen_treatment mixed
_refine_ls_matrix_type full
_refine_ls_number_parameters 523
_refine_ls_number_reflns 6113
_refine_ls_number_restraints 1
_refine_ls_restrained_S_all 0.787
_refine_ls_R_factor_all 0.0979
_refine_ls_R_factor_gt 0.0457
_refine_ls_shift/su_max 0.001
_refine_ls_shift/su_mean 0.000
_refine_ls_structure_factor_coef Fsqd
_refine_ls_weighting_details 'calc w=1/[\s^2^(Fo^2^)+(0.0206P)^2^+0.0000P] where P=(Fo^2^+2Fc^2^)/3'
_refine_ls_weighting_scheme calc
_refine_ls_wR_factor_gt 0.0740
_refine_ls_wR_factor_ref 0.0856
_reflns_number_gt 3200
_reflns_number_total 6113
_reflns_threshold_expression >2sigma(I)
_cod_data_source_file b504258e.txt
_cod_data_source_block jmwsz2
_cod_depositor_comments
;
The following automatic conversions were performed:
'_symmetry_cell_setting' value 'Monoclinic' changed to 'monoclinic'
according to '/home/saulius/struct/CIF-dictionaries/cif_core.dic'
dictionary named 'cif_core.dic' version 2.4.1 from 2010-06-29.

Automatic conversion script
Id: cif_fix_enum 1527 2010-12-29 10:47:43Z saulius 
;
_cod_original_sg_symbol_H-M 'P2(1) '
_cod_database_code 7150086

loop_
_symmetry_equiv_pos_as_xyz
'x, y, z'
'-x, y+1/2, -z'

loop_
_atom_site_label
_atom_site_type_symbol
_atom_site_fract_x
_atom_site_fract_y
_atom_site_fract_z
_atom_site_U_iso_or_equiv
_atom_site_adp_type
_atom_site_occupancy
_atom_site_symmetry_multiplicity
_atom_site_calc_flag
_atom_site_refinement_flags
_atom_site_disorder_assembly
_atom_site_disorder_group
C1 C -0.2276(5) 0.6765(2) 0.2775(4) 0.0664(12) Uani 1 1 d . . .
C2 C -0.2322(4) 0.6128(2) 0.3462(4) 0.0684(12) Uani 1 1 d . . .
H2A H -0.2226 0.6239 0.4285 0.082 Uiso 1 1 calc R . .
H2B H -0.3156 0.5884 0.2994 0.082 Uiso 1 1 calc R . .
C3 C -0.1150(4) 0.57116(19) 0.3563(3) 0.0553(10) Uani 1 1 d . . .
H3 H -0.0722 0.5478 0.4373 0.066 Uiso 1 1 calc R . .
C4 C -0.0198(4) 0.62766(18) 0.3504(4) 0.0536(10) Uani 1 1 d . . .
C5 C -0.1594(5) 0.5193(2) 0.2497(4) 0.0651(12) Uani 1 1 d . . .
C6 C -0.0727(6) 0.4202(2) 0.1831(5) 0.0888(16) Uani 1 1 d . . .
C7 C -0.1234(7) 0.4456(3) 0.0505(5) 0.147(3) Uani 1 1 d . . .
H7A H -0.2123 0.4633 0.0208 0.220 Uiso 1 1 calc R . .
H7B H -0.1245 0.4087 -0.0023 0.220 Uiso 1 1 calc R . .
H7C H -0.0655 0.4811 0.0487 0.220 Uiso 1 1 calc R . .
C8 C -0.1638(5) 0.3670(2) 0.1925(5) 0.120(2) Uani 1 1 d . . .
H8A H -0.1243 0.3488 0.2760 0.179 Uiso 1 1 calc R . .
H8B H -0.1767 0.3309 0.1341 0.179 Uiso 1 1 calc R . .
H8C H -0.2486 0.3873 0.1735 0.179 Uiso 1 1 calc R . .
C9 C 0.0701(6) 0.3956(3) 0.2351(6) 0.148(3) Uani 1 1 d . . .
H9A H 0.1261 0.4324 0.2350 0.222 Uiso 1 1 calc R . .
H9B H 0.0746 0.3590 0.1841 0.222 Uiso 1 1 calc R . .
H9C H 0.1004 0.3796 0.3193 0.222 Uiso 1 1 calc R . .
C10 C 0.0688(4) 0.60752(19) 0.2928(3) 0.0606(11) Uani 1 1 d . . .
H10A H 0.0129 0.5950 0.2060 0.073 Uiso 1 1 calc R . .
H10B H 0.1202 0.5676 0.3361 0.073 Uiso 1 1 calc R . .
C11 C 0.1642(4) 0.6633(2) 0.2980(4) 0.0593(11) Uani 1 1 d . . .
C12 C 0.3297(4) 0.6847(2) 0.2217(4) 0.0721(13) Uani 1 1 d . . .
C13 C 0.2754(5) 0.7553(3) 0.1676(5) 0.1084(18) Uani 1 1 d . . .
H13A H 0.1926 0.7503 0.0923 0.163 Uiso 1 1 calc R . .
H13B H 0.3391 0.7786 0.1491 0.163 Uiso 1 1 calc R . .
H13C H 0.2604 0.7812 0.2277 0.163 Uiso 1 1 calc R . .
C14 C 0.4481(4) 0.6896(2) 0.3483(4) 0.0852(14) Uani 1 1 d . . .
H14A H 0.4252 0.7165 0.4022 0.128 Uiso 1 1 calc R . .
H14B H 0.5211 0.7106 0.3410 0.128 Uiso 1 1 calc R . .
H14C H 0.4739 0.6447 0.3830 0.128 Uiso 1 1 calc R . .
C15 C 0.3612(5) 0.6421(3) 0.1330(4) 0.119(2) Uani 1 1 d . . .
H15A H 0.3819 0.5963 0.1641 0.178 Uiso 1 1 calc R . .
H15B H 0.4365 0.6615 0.1274 0.178 Uiso 1 1 calc R . .
H15C H 0.2851 0.6418 0.0516 0.178 Uiso 1 1 calc R . .
C16 C 0.0599(4) 0.6559(2) 0.4845(4) 0.0569(11) Uani 1 1 d . . .
C17 C 0.2680(4) 0.6328(2) 0.6780(4) 0.0677(12) Uani 1 1 d . . .
C18 C 0.3732(5) 0.5780(2) 0.7017(4) 0.1098(17) Uani 1 1 d . . .
H18A H 0.3307 0.5342 0.6793 0.165 Uiso 1 1 calc R . .
H18B H 0.4374 0.5780 0.7887 0.165 Uiso 1 1 calc R . .
H18C H 0.4178 0.5874 0.6519 0.165 Uiso 1 1 calc R . .
C19 C 0.3258(5) 0.7038(2) 0.6863(5) 0.0993(16) Uani 1 1 d . . .
H19A H 0.3559 0.7086 0.6239 0.149 Uiso 1 1 calc R . .
H19B H 0.3998 0.7104 0.7679 0.149 Uiso 1 1 calc R . .
H19C H 0.2581 0.7373 0.6722 0.149 Uiso 1 1 calc R . .
C20 C 0.2007(5) 0.6228(3) 0.7599(4) 0.117(2) Uani 1 1 d . . .
H20A H 0.1406 0.6601 0.7477 0.175 Uiso 1 1 calc R . .
H20B H 0.2672 0.6212 0.8461 0.175 Uiso 1 1 calc R . .
H20C H 0.1514 0.5808 0.7380 0.175 Uiso 1 1 calc R . .
C21 C 1.0914(4) 0.4178(2) 0.5889(4) 0.0675(12) Uani 1 1 d . . .
C22 C 1.0502(4) 0.34893(19) 0.6139(4) 0.0685(12) Uani 1 1 d . . .
H22A H 1.1263 0.3183 0.6505 0.082 Uiso 1 1 calc R . .
H22B H 0.9823 0.3288 0.5372 0.082 Uiso 1 1 calc R . .
C23 C 0.9948(4) 0.36321(18) 0.7052(4) 0.0603(11) Uani 1 1 d . . .
H23 H 0.9219 0.3317 0.6914 0.072 Uiso 1 1 calc R . .
C24 C 0.9403(4) 0.43736(18) 0.6662(4) 0.0550(10) Uani 1 1 d . . .
C25 C 1.1023(5) 0.3609(2) 0.8410(4) 0.0658(12) Uani 1 1 d . . .
C26 C 1.3415(5) 0.3899(3) 0.9729(5) 0.0933(15) Uani 1 1 d . . .
C27 C 1.4416(6) 0.4097(4) 0.9277(6) 0.194(4) Uani 1 1 d . . .
H27A H 1.4280 0.3819 0.8570 0.290 Uiso 1 1 calc R . .
H27B H 1.5306 0.4028 0.9938 0.290 Uiso 1 1 calc R . .
H27C H 1.4297 0.4568 0.9035 0.290 Uiso 1 1 calc R . .
C28 C 1.3221(7) 0.4434(3) 1.0517(5) 0.177(3) Uani 1 1 d . . .
H28A H 1.2820 0.4831 1.0015 0.266 Uiso 1 1 calc R . .
H28B H 1.4072 0.4555 1.1198 0.266 Uiso 1 1 calc R . .
H28C H 1.2647 0.4261 1.0843 0.266 Uiso 1 1 calc R . .
C29 C 1.3796(5) 0.3223(3) 1.0374(4) 0.125(2) Uani 1 1 d . . .
H29A H 1.3195 0.3110 1.0709 0.187 Uiso 1 1 calc R . .
H29B H 1.4694 0.3246 1.1043 0.187 Uiso 1 1 calc R . .
H29C H 1.3745 0.2880 0.9785 0.187 Uiso 1 1 calc R . .
C30 C 0.9459(4) 0.48053(18) 0.7738(3) 0.0639(11) Uani 1 1 d . . .
H30A H 1.0387 0.4875 0.8345 0.077 Uiso 1 1 calc R . .
H30B H 0.9026 0.4560 0.8151 0.077 Uiso 1 1 calc R . .
C31 C 0.8785(5) 0.5498(2) 0.7309(5) 0.0677(13) Uani 1 1 d . . .
C32 C 0.8361(6) 0.6529(3) 0.8224(5) 0.0913(15) Uani 1 1 d . . .
C33 C 0.8963(9) 0.7020(3) 0.7723(10) 0.253(6) Uani 1 1 d . . .
H33A H 0.9919 0.7006 0.8210 0.379 Uiso 1 1 calc R . .
H33B H 0.8648 0.7470 0.7762 0.379 Uiso 1 1 calc R . .
H33C H 0.8719 0.6908 0.6868 0.379 Uiso 1 1 calc R . .
C34 C 0.6897(6) 0.6489(3) 0.7439(7) 0.176(3) Uani 1 1 d . . .
H34A H 0.6699 0.6404 0.6586 0.264 Uiso 1 1 calc R . .
H34B H 0.6497 0.6913 0.7488 0.264 Uiso 1 1 calc R . .
H34C H 0.6544 0.6126 0.7733 0.264 Uiso 1 1 calc R . .
C35 C 0.8675(9) 0.6663(4) 0.9537(7) 0.284(6) Uani 1 1 d . . .
H35A H 0.8095 0.6396 0.9751 0.426 Uiso 1 1 calc R . .
H35B H 0.8545 0.7138 0.9638 0.426 Uiso 1 1 calc R . .
H35C H 0.9589 0.6541 1.0077 0.426 Uiso 1 1 calc R . .
C36 C 0.8003(4) 0.43234(19) 0.5558(4) 0.0606(11) Uani 1 1 d . . .
C37 C 0.5658(5) 0.4188(2) 0.5106(5) 0.0788(13) Uani 1 1 d . . .
C38 C 0.5061(5) 0.4106(3) 0.6001(5) 0.1188(18) Uani 1 1 d . . .
H38A H 0.5375 0.3688 0.6461 0.178 Uiso 1 1 calc R . .
H38B H 0.4104 0.4095 0.5535 0.178 Uiso 1 1 calc R . .
H38C H 0.5329 0.4483 0.6574 0.178 Uiso 1 1 calc R . .
C39 C 0.5192(5) 0.4845(2) 0.4367(5) 0.1131(18) Uani 1 1 d . . .
H39A H 0.5470 0.5225 0.4932 0.170 Uiso 1 1 calc R . .
H39B H 0.4235 0.4842 0.3895 0.170 Uiso 1 1 calc R . .
H39C H 0.5577 0.4883 0.3805 0.170 Uiso 1 1 calc R . .
C40 C 0.5364(5) 0.3571(2) 0.4272(4) 0.1047(16) Uani 1 1 d . . .
H40A H 0.5634 0.3659 0.3637 0.157 Uiso 1 1 calc R . .
H40B H 0.4422 0.3476 0.3884 0.157 Uiso 1 1 calc R . .
H40C H 0.5848 0.3186 0.4764 0.157 Uiso 1 1 calc R . .
O1 O -0.1089(3) 0.68046(12) 0.2754(2) 0.0610(7) Uani 1 1 d . . .
O2 O -0.3122(3) 0.71901(16) 0.2292(3) 0.0988(11) Uani 1 1 d . . .
O3 O -0.2681(4) 0.51816(18) 0.1635(3) 0.1089(12) Uani 1 1 d . . .
O4 O -0.0597(3) 0.47668(14) 0.2700(3) 0.0723(8) Uani 1 1 d . . .
O5 O 0.1849(3) 0.71518(14) 0.3554(3) 0.0706(8) Uani 1 1 d . . .
O6 O 0.2224(3) 0.64409(13) 0.2279(2) 0.0707(8) Uani 1 1 d . . .
O7 O 0.0202(3) 0.70201(15) 0.5244(3) 0.0758(9) Uani 1 1 d . . .
O8 O 0.1703(3) 0.61905(12) 0.5459(2) 0.0597(7) Uani 1 1 d . . .
O9 O 1.0275(3) 0.46687(13) 0.6225(2) 0.0624(7) Uani 1 1 d . . .
O10 O 1.0823(3) 0.34207(16) 0.9261(3) 0.0984(11) Uani 1 1 d . . .
O11 O 1.2177(3) 0.38390(14) 0.8519(3) 0.0769(8) Uani 1 1 d . . .
O12 O 0.8242(4) 0.56890(15) 0.6266(3) 0.1062(13) Uani 1 1 d . . .
O012 O 1.1662(3) 0.43330(16) 0.5484(3) 0.0924(10) Uani 1 1 d . . .
O13 O 0.8923(3) 0.58388(15) 0.8296(3) 0.0945(10) Uani 1 1 d . . .
O14 O 0.7100(3) 0.42319(13) 0.5967(2) 0.0649(7) Uani 1 1 d . . .
O15 O 0.7781(3) 0.43382(15) 0.4476(3) 0.0784(9) Uani 1 1 d . . .

loop_
_atom_site_aniso_label
_atom_site_aniso_U_11
_atom_site_aniso_U_22
_atom_site_aniso_U_33
_atom_site_aniso_U_23
_atom_site_aniso_U_13
_atom_site_aniso_U_12
C1 0.063(3) 0.060(3) 0.071(3) 0.015(2) 0.026(3) 0.008(3)
C2 0.070(3) 0.065(3) 0.086(3) 0.014(3) 0.050(3) 0.004(2)
C3 0.065(3) 0.052(2) 0.053(3) 0.008(2) 0.030(2) 0.003(2)
C4 0.053(3) 0.048(2) 0.061(3) 0.005(2) 0.027(2) 0.003(2)
C5 0.071(3) 0.060(3) 0.063(3) 0.006(3) 0.030(3) -0.009(3)
C6 0.133(5) 0.064(3) 0.093(4) -0.026(3) 0.072(4) -0.023(3)
C7 0.278(9) 0.102(5) 0.108(5) -0.018(4) 0.129(6) -0.014(5)
C8 0.192(6) 0.067(3) 0.119(4) -0.021(3) 0.088(5) -0.041(4)
C9 0.152(6) 0.107(5) 0.201(7) -0.059(5) 0.096(6) 0.009(4)
C10 0.066(3) 0.058(3) 0.068(3) -0.003(2) 0.040(2) -0.010(2)
C11 0.070(3) 0.054(3) 0.064(3) -0.002(2) 0.039(3) 0.001(2)
C12 0.073(3) 0.087(3) 0.068(3) -0.011(3) 0.043(3) -0.022(3)
C13 0.094(4) 0.121(5) 0.109(4) 0.032(4) 0.046(3) -0.017(4)
C14 0.080(4) 0.086(4) 0.089(4) -0.011(3) 0.039(3) 0.002(3)
C15 0.125(5) 0.165(5) 0.111(4) -0.053(4) 0.092(4) -0.052(4)
C16 0.065(3) 0.047(3) 0.067(3) 0.006(2) 0.037(3) 0.000(2)
C17 0.064(3) 0.063(3) 0.062(3) -0.005(2) 0.017(3) -0.014(2)
C18 0.079(4) 0.094(4) 0.115(4) 0.009(4) 0.010(3) 0.006(3)
C19 0.095(4) 0.071(3) 0.114(4) -0.015(3) 0.033(3) -0.024(3)
C20 0.108(4) 0.170(6) 0.070(3) 0.003(4) 0.039(3) -0.031(4)
C21 0.073(3) 0.065(3) 0.068(3) -0.005(3) 0.035(3) 0.005(3)
C22 0.093(3) 0.045(3) 0.066(3) -0.008(2) 0.036(3) 0.002(2)
C23 0.076(3) 0.036(2) 0.065(3) 0.003(2) 0.029(3) -0.003(2)
C24 0.074(3) 0.038(2) 0.061(3) -0.003(2) 0.038(3) -0.006(2)
C25 0.085(4) 0.039(2) 0.069(3) 0.006(2) 0.032(3) 0.004(2)
C26 0.087(4) 0.084(4) 0.068(3) 0.008(3) 0.001(3) -0.006(3)
C27 0.098(5) 0.277(10) 0.156(6) 0.075(6) 0.016(4) -0.048(5)
C28 0.205(7) 0.089(5) 0.122(5) -0.044(4) -0.023(5) 0.021(5)
C29 0.147(6) 0.089(4) 0.083(4) 0.013(3) 0.006(4) 0.029(4)
C30 0.086(3) 0.048(3) 0.063(3) 0.003(2) 0.039(2) 0.004(2)
C31 0.084(4) 0.049(3) 0.077(3) -0.012(3) 0.043(3) -0.007(2)
C32 0.091(4) 0.074(4) 0.102(4) -0.019(3) 0.039(3) 0.025(3)
C33 0.320(12) 0.051(4) 0.544(17) -0.023(7) 0.334(13) -0.010(6)
C34 0.098(5) 0.140(6) 0.264(9) -0.054(6) 0.061(6) 0.024(4)
C35 0.442(15) 0.212(10) 0.129(6) -0.039(6) 0.073(8) 0.203(10)
C36 0.069(3) 0.043(2) 0.074(3) 0.005(2) 0.036(3) -0.001(2)
C37 0.077(4) 0.069(3) 0.092(3) 0.018(3) 0.040(3) 0.009(3)
C38 0.091(4) 0.133(5) 0.154(5) 0.016(4) 0.075(4) 0.018(3)
C39 0.093(4) 0.092(4) 0.134(5) 0.031(4) 0.035(4) 0.017(3)
C40 0.102(4) 0.082(4) 0.114(4) -0.007(3) 0.037(3) -0.008(3)
O1 0.0580(19) 0.0569(18) 0.0718(18) 0.0198(15) 0.0331(15) 0.0023(14)
O2 0.076(2) 0.089(2) 0.127(3) 0.044(2) 0.043(2) 0.020(2)
O3 0.096(3) 0.110(3) 0.086(3) -0.018(2) 0.012(2) 0.003(2)
O4 0.085(2) 0.0577(19) 0.083(2) -0.0183(17) 0.0460(18) -0.0100(17)
O5 0.083(2) 0.0513(19) 0.097(2) -0.0054(17) 0.058(2) -0.0047(16)
O6 0.077(2) 0.071(2) 0.085(2) -0.0185(16) 0.0559(18) -0.0209(16)
O7 0.094(2) 0.0628(19) 0.080(2) -0.0021(17) 0.0488(19) 0.0145(17)
O8 0.0602(19) 0.0511(17) 0.0662(18) 0.0006(15) 0.0277(16) 0.0025(15)
O9 0.080(2) 0.0471(17) 0.0741(19) 0.0044(15) 0.0475(17) -0.0012(15)
O10 0.126(3) 0.099(3) 0.076(2) 0.021(2) 0.052(2) 0.003(2)
O11 0.082(2) 0.071(2) 0.069(2) 0.0113(16) 0.0270(19) -0.0026(17)
O12 0.195(4) 0.059(2) 0.073(2) 0.0179(19) 0.068(3) 0.035(2)
O012 0.096(3) 0.096(3) 0.110(3) 0.001(2) 0.069(2) 0.001(2)
O13 0.117(3) 0.073(2) 0.079(2) -0.0193(19) 0.033(2) 0.025(2)
O14 0.067(2) 0.0603(18) 0.0736(19) 0.0097(15) 0.0375(18) 0.0088(15)
O15 0.096(2) 0.087(2) 0.0546(18) 0.0021(17) 0.0370(18) -0.0093(18)

loop_
_atom_type_symbol
_atom_type_description
_atom_type_scat_dispersion_real
_atom_type_scat_dispersion_imag
_atom_type_scat_source
C C 0.0033 0.0016 'International Tables Vol C Tables 4.2.6.8 and 6.1.1.4'
H H 0.0000 0.0000 'International Tables Vol C Tables 4.2.6.8 and 6.1.1.4'
O O 0.0106 0.0060 'International Tables Vol C Tables 4.2.6.8 and 6.1.1.4'

loop_
_geom_angle_atom_site_label_1
_geom_angle_atom_site_label_2
_geom_angle_atom_site_label_3
_geom_angle
_geom_angle_site_symmetry_1
_geom_angle_site_symmetry_3
_geom_angle_publ_flag
O2 C1 O1 121.7(4) . . ?
O2 C1 C2 128.3(4) . . ?
O1 C1 C2 110.0(4) . . ?
C3 C2 C1 104.0(3) . . ?
C3 C2 H2A 111.0 . . ?
C1 C2 H2A 111.0 . . ?
C3 C2 H2B 111.0 . . ?
C1 C2 H2B 111.0 . . ?
H2A C2 H2B 109.0 . . ?
C2 C3 C5 110.9(4) . . ?
C2 C3 C4 101.9(3) . . ?
C5 C3 C4 113.5(3) . . ?
C2 C3 H3 110.1 . . ?
C5 C3 H3 110.1 . . ?
C4 C3 H3 110.1 . . ?
O1 C4 C10 108.6(3) . . ?
O1 C4 C16 107.5(3) . . ?
C10 C4 C16 112.7(3) . . ?
O1 C4 C3 104.1(3) . . ?
C10 C4 C3 116.6(3) . . ?
C16 C4 C3 106.7(3) . . ?
O3 C5 O4 126.4(5) . . ?
O3 C5 C3 123.6(5) . . ?
O4 C5 C3 110.0(4) . . ?
O4 C6 C8 108.3(3) . . ?
O4 C6 C7 111.4(4) . . ?
C8 C6 C7 111.7(5) . . ?
O4 C6 C9 101.9(4) . . ?
C8 C6 C9 112.4(5) . . ?
C7 C6 C9 110.7(4) . . ?
C6 C7 H7A 109.5 . . ?
C6 C7 H7B 109.5 . . ?
H7A C7 H7B 109.5 . . ?
C6 C7 H7C 109.5 . . ?
H7A C7 H7C 109.5 . . ?
H7B C7 H7C 109.5 . . ?
C6 C8 H8A 109.5 . . ?
C6 C8 H8B 109.5 . . ?
H8A C8 H8B 109.5 . . ?
C6 C8 H8C 109.5 . . ?
H8A C8 H8C 109.5 . . ?
H8B C8 H8C 109.5 . . ?
C6 C9 H9A 109.5 . . ?
C6 C9 H9B 109.5 . . ?
H9A C9 H9B 109.5 . . ?
C6 C9 H9C 109.5 . . ?
H9A C9 H9C 109.5 . . ?
H9B C9 H9C 109.5 . . ?
C4 C10 C11 113.6(3) . . ?
C4 C10 H10A 108.9 . . ?
C11 C10 H10A 108.9 . . ?
C4 C10 H10B 108.9 . . ?
C11 C10 H10B 108.9 . . ?
H10A C10 H10B 107.7 . . ?
O5 C11 O6 125.7(4) . . ?
O5 C11 C10 125.9(4) . . ?
O6 C11 C10 108.4(4) . . ?
O6 C12 C14 110.4(3) . . ?
O6 C12 C15 101.6(3) . . ?
C14 C12 C15 111.3(4) . . ?
O6 C12 C13 109.4(4) . . ?
C14 C12 C13 111.6(4) . . ?
C15 C12 C13 112.0(4) . . ?
C12 C13 H13A 109.5 . . ?
C12 C13 H13B 109.5 . . ?
H13A C13 H13B 109.5 . . ?
C12 C13 H13C 109.5 . . ?
H13A C13 H13C 109.5 . . ?
H13B C13 H13C 109.5 . . ?
C12 C14 H14A 109.5 . . ?
C12 C14 H14B 109.5 . . ?
H14A C14 H14B 109.5 . . ?
C12 C14 H14C 109.5 . . ?
H14A C14 H14C 109.5 . . ?
H14B C14 H14C 109.5 . . ?
C12 C15 H15A 109.5 . . ?
C12 C15 H15B 109.5 . . ?
H15A C15 H15B 109.5 . . ?
C12 C15 H15C 109.5 . . ?
H15A C15 H15C 109.5 . . ?
H15B C15 H15C 109.5 . . ?
O7 C16 O8 127.7(4) . . ?
O7 C16 C4 122.9(4) . . ?
O8 C16 C4 109.3(3) . . ?
O8 C17 C20 109.2(3) . . ?
O8 C17 C19 108.7(3) . . ?
C20 C17 C19 113.9(4) . . ?
O8 C17 C18 101.6(3) . . ?
C20 C17 C18 111.6(4) . . ?
C19 C17 C18 111.1(4) . . ?
C17 C18 H18A 109.5 . . ?
C17 C18 H18B 109.5 . . ?
H18A C18 H18B 109.5 . . ?
C17 C18 H18C 109.5 . . ?
H18A C18 H18C 109.5 . . ?
H18B C18 H18C 109.5 . . ?
C17 C19 H19A 109.5 . . ?
C17 C19 H19B 109.5 . . ?
H19A C19 H19B 109.5 . . ?
C17 C19 H19C 109.5 . . ?
H19A C19 H19C 109.5 . . ?
H19B C19 H19C 109.5 . . ?
C17 C20 H20A 109.5 . . ?
C17 C20 H20B 109.5 . . ?
H20A C20 H20B 109.5 . . ?
C17 C20 H20C 109.5 . . ?
H20A C20 H20C 109.5 . . ?
H20B C20 H20C 109.5 . . ?
O012 C21 O9 120.7(4) . . ?
O012 C21 C22 130.7(4) . . ?
O9 C21 C22 108.6(3) . . ?
C21 C22 C23 104.3(3) . . ?
C21 C22 H22A 110.9 . . ?
C23 C22 H22A 110.9 . . ?
C21 C22 H22B 110.9 . . ?
C23 C22 H22B 110.9 . . ?
H22A C22 H22B 108.9 . . ?
C22 C23 C25 112.5(4) . . ?
C22 C23 C24 100.9(3) . . ?
C25 C23 C24 110.9(3) . . ?
C22 C23 H23 110.7 . . ?
C25 C23 H23 110.7 . . ?
C24 C23 H23 110.7 . . ?
O9 C24 C30 108.7(3) . . ?
O9 C24 C36 108.3(3) . . ?
C30 C24 C36 113.4(3) . . ?
O9 C24 C23 104.2(3) . . ?
C30 C24 C23 113.9(3) . . ?
C36 C24 C23 107.8(3) . . ?
O10 C25 O11 125.5(4) . . ?
O10 C25 C23 123.6(4) . . ?
O11 C25 C23 110.8(4) . . ?
O11 C26 C29 110.8(4) . . ?
O11 C26 C28 109.3(4) . . ?
C29 C26 C28 112.6(5) . . ?
O11 C26 C27 100.7(4) . . ?
C29 C26 C27 109.3(5) . . ?
C28 C26 C27 113.5(6) . . ?
C26 C27 H27A 109.5 . . ?
C26 C27 H27B 109.5 . . ?
H27A C27 H27B 109.5 . . ?
C26 C27 H27C 109.5 . . ?
H27A C27 H27C 109.5 . . ?
H27B C27 H27C 109.5 . . ?
C26 C28 H28A 109.5 . . ?
C26 C28 H28B 109.5 . . ?
H28A C28 H28B 109.5 . . ?
C26 C28 H28C 109.5 . . ?
H28A C28 H28C 109.5 . . ?
H28B C28 H28C 109.5 . . ?
C26 C29 H29A 109.5 . . ?
C26 C29 H29B 109.5 . . ?
H29A C29 H29B 109.5 . . ?
C26 C29 H29C 109.5 . . ?
H29A C29 H29C 109.5 . . ?
H29B C29 H29C 109.5 . . ?
C24 C30 C31 112.8(3) . . ?
C24 C30 H30A 109.0 . . ?
C31 C30 H30A 109.0 . . ?
C24 C30 H30B 109.0 . . ?
C31 C30 H30B 109.0 . . ?
H30A C30 H30B 107.8 . . ?
O12 C31 O13 126.3(4) . . ?
O12 C31 C30 125.3(4) . . ?
O13 C31 C30 108.4(4) . . ?
C33 C32 C35 113.4(6) . . ?
C33 C32 C34 111.4(6) . . ?
C35 C32 C34 109.9(5) . . ?
C33 C32 O13 111.1(4) . . ?
C35 C32 O13 102.4(4) . . ?
C34 C32 O13 108.1(5) . . ?
C32 C33 H33A 109.5 . . ?
C32 C33 H33B 109.5 . . ?
H33A C33 H33B 109.5 . . ?
C32 C33 H33C 109.5 . . ?
H33A C33 H33C 109.5 . . ?
H33B C33 H33C 109.5 . . ?
C32 C34 H34A 109.5 . . ?
C32 C34 H34B 109.5 . . ?
H34A C34 H34B 109.5 . . ?
C32 C34 H34C 109.5 . . ?
H34A C34 H34C 109.5 . . ?
H34B C34 H34C 109.5 . . ?
C32 C35 H35A 109.5 . . ?
C32 C35 H35B 109.5 . . ?
H35A C35 H35B 109.5 . . ?
C32 C35 H35C 109.5 . . ?
H35A C35 H35C 109.5 . . ?
H35B C35 H35C 109.5 . . ?
O15 C36 O14 126.0(4) . . ?
O15 C36 C24 123.7(4) . . ?
O14 C36 C24 110.3(4) . . ?
O14 C37 C40 110.4(4) . . ?
O14 C37 C39 109.5(4) . . ?
C40 C37 C39 112.4(4) . . ?
O14 C37 C38 102.3(4) . . ?
C40 C37 C38 110.8(4) . . ?
C39 C37 C38 111.1(4) . . ?
C37 C38 H38A 109.5 . . ?
C37 C38 H38B 109.5 . . ?
H38A C38 H38B 109.5 . . ?
C37 C38 H38C 109.5 . . ?
H38A C38 H38C 109.5 . . ?
H38B C38 H38C 109.5 . . ?
C37 C39 H39A 109.5 . . ?
C37 C39 H39B 109.5 . . ?
H39A C39 H39B 109.5 . . ?
C37 C39 H39C 109.5 . . ?
H39A C39 H39C 109.5 . . ?
H39B C39 H39C 109.5 . . ?
C37 C40 H40A 109.5 . . ?
C37 C40 H40B 109.5 . . ?
H40A C40 H40B 109.5 . . ?
C37 C40 H40C 109.5 . . ?
H40A C40 H40C 109.5 . . ?
H40B C40 H40C 109.5 . . ?
C1 O1 C4 111.0(3) . . ?
C5 O4 C6 122.6(4) . . ?
C11 O6 C12 122.0(3) . . ?
C16 O8 C17 122.6(3) . . ?
C21 O9 C24 111.6(3) . . ?
C25 O11 C26 124.0(4) . . ?
C31 O13 C32 123.1(4) . . ?
C36 O14 C37 122.1(3) . . ?

loop_
_geom_bond_atom_site_label_1
_geom_bond_atom_site_label_2
_geom_bond_distance
_geom_bond_site_symmetry_2
_geom_bond_publ_flag
C1 O2 1.196(4) . ?
C1 O1 1.351(4) . ?
C1 C2 1.512(5) . ?
C2 C3 1.509(5) . ?
C2 H2A 0.9700 . ?
C2 H2B 0.9700 . ?
C3 C5 1.529(5) . ?
C3 C4 1.566(5) . ?
C3 H3 0.9800 . ?
C4 O1 1.435(4) . ?
C4 C10 1.507(4) . ?
C4 C16 1.542(5) . ?
C5 O3 1.186(5) . ?
C5 O4 1.328(5) . ?
C6 O4 1.484(5) . ?
C6 C8 1.504(5) . ?
C6 C7 1.511(6) . ?
C6 C9 1.513(6) . ?
C7 H7A 0.9600 . ?
C7 H7B 0.9600 . ?
C7 H7C 0.9600 . ?
C8 H8A 0.9600 . ?
C8 H8B 0.9600 . ?
C8 H8C 0.9600 . ?
C9 H9A 0.9600 . ?
C9 H9B 0.9600 . ?
C9 H9C 0.9600 . ?
C10 C11 1.515(5) . ?
C10 H10A 0.9700 . ?
C10 H10B 0.9700 . ?
C11 O5 1.191(4) . ?
C11 O6 1.340(4) . ?
C12 O6 1.478(4) . ?
C12 C14 1.495(5) . ?
C12 C15 1.519(5) . ?
C12 C13 1.532(6) . ?
C13 H13A 0.9600 . ?
C13 H13B 0.9600 . ?
C13 H13C 0.9600 . ?
C14 H14A 0.9600 . ?
C14 H14B 0.9600 . ?
C14 H14C 0.9600 . ?
C15 H15A 0.9600 . ?
C15 H15B 0.9600 . ?
C15 H15C 0.9600 . ?
C16 O7 1.203(4) . ?
C16 O8 1.329(4) . ?
C17 O8 1.482(4) . ?
C17 C20 1.508(5) . ?
C17 C19 1.521(5) . ?
C17 C18 1.527(5) . ?
C18 H18A 0.9600 . ?
C18 H18B 0.9600 . ?
C18 H18C 0.9600 . ?
C19 H19A 0.9600 . ?
C19 H19B 0.9600 . ?
C19 H19C 0.9600 . ?
C20 H20A 0.9600 . ?
C20 H20B 0.9600 . ?
C20 H20C 0.9600 . ?
C21 O012 1.192(4) . ?
C21 O9 1.369(4) . ?
C21 C22 1.504(5) . ?
C22 C23 1.519(5) . ?
C22 H22A 0.9700 . ?
C22 H22B 0.9700 . ?
C23 C25 1.522(5) . ?
C23 C24 1.564(5) . ?
C23 H23 0.9800 . ?
C24 O9 1.432(4) . ?
C24 C30 1.523(4) . ?
C24 C36 1.526(5) . ?
C25 O10 1.204(4) . ?
C25 O11 1.324(5) . ?
C26 O11 1.486(5) . ?
C26 C29 1.494(6) . ?
C26 C28 1.497(7) . ?
C26 C27 1.512(6) . ?
C27 H27A 0.9600 . ?
C27 H27B 0.9600 . ?
C27 H27C 0.9600 . ?
C28 H28A 0.9600 . ?
C28 H28B 0.9600 . ?
C28 H28C 0.9600 . ?
C29 H29A 0.9600 . ?
C29 H29B 0.9600 . ?
C29 H29C 0.9600 . ?
C30 C31 1.525(5) . ?
C30 H30A 0.9700 . ?
C30 H30B 0.9700 . ?
C31 O12 1.175(5) . ?
C31 O13 1.309(4) . ?
C32 C33 1.460(7) . ?
C32 C35 1.475(7) . ?
C32 C34 1.477(7) . ?
C32 O13 1.479(5) . ?
C33 H33A 0.9600 . ?
C33 H33B 0.9600 . ?
C33 H33C 0.9600 . ?
C34 H34A 0.9600 . ?
C34 H34B 0.9600 . ?
C34 H34C 0.9600 . ?
C35 H35A 0.9600 . ?
C35 H35B 0.9600 . ?
C35 H35C 0.9600 . ?
C36 O15 1.208(4) . ?
C36 O14 1.331(4) . ?
C37 O14 1.472(5) . ?
C37 C40 1.507(6) . ?
C37 C39 1.515(5) . ?
C37 C38 1.519(5) . ?
C38 H38A 0.9600 . ?
C38 H38B 0.9600 . ?
C38 H38C 0.9600 . ?
C39 H39A 0.9600 . ?
C39 H39B 0.9600 . ?
C39 H39C 0.9600 . ?
C40 H40A 0.9600 . ?
C40 H40B 0.9600 . ?
C40 H40C 0.9600 . ?

loop_
_geom_torsion_atom_site_label_1
_geom_torsion_atom_site_label_2
_geom_torsion_atom_site_label_3
_geom_torsion_atom_site_label_4
_geom_torsion
_geom_torsion_site_symmetry_1
_geom_torsion_site_symmetry_2
_geom_torsion_site_symmetry_3
_geom_torsion_site_symmetry_4
_geom_torsion_publ_flag
O2 C1 C2 C3 166.0(5) . . . . ?
O1 C1 C2 C3 -13.6(4) . . . . ?
C1 C2 C3 C5 -95.4(4) . . . . ?
C1 C2 C3 C4 25.7(4) . . . . ?
C2 C3 C4 O1 -29.8(4) . . . . ?
C5 C3 C4 O1 89.5(4) . . . . ?
C2 C3 C4 C10 -149.4(3) . . . . ?
C5 C3 C4 C10 -30.1(5) . . . . ?
C2 C3 C4 C16 83.7(4) . . . . ?
C5 C3 C4 C16 -157.0(3) . . . . ?
C2 C3 C5 O3 8.4(5) . . . . ?
C4 C3 C5 O3 -105.6(5) . . . . ?
C2 C3 C5 O4 -170.9(3) . . . . ?
C4 C3 C5 O4 75.1(4) . . . . ?
O1 C4 C10 C11 66.6(4) . . . . ?
C16 C4 C10 C11 -52.4(4) . . . . ?
C3 C4 C10 C11 -176.3(3) . . . . ?
C4 C10 C11 O5 10.0(6) . . . . ?
C4 C10 C11 O6 -170.5(3) . . . . ?
O1 C4 C16 O7 23.3(5) . . . . ?
C10 C4 C16 O7 142.9(4) . . . . ?
C3 C4 C16 O7 -87.9(4) . . . . ?
O1 C4 C16 O8 -160.1(3) . . . . ?
C10 C4 C16 O8 -40.4(4) . . . . ?
C3 C4 C16 O8 88.8(3) . . . . ?
O012 C21 C22 C23 160.6(5) . . . . ?
O9 C21 C22 C23 -18.9(4) . . . . ?
C21 C22 C23 C25 -88.7(4) . . . . ?
C21 C22 C23 C24 29.6(4) . . . . ?
C22 C23 C24 O9 -30.9(4) . . . . ?
C25 C23 C24 O9 88.6(4) . . . . ?
C22 C23 C24 C30 -149.1(3) . . . . ?
C25 C23 C24 C30 -29.7(5) . . . . ?
C22 C23 C24 C36 84.1(4) . . . . ?
C25 C23 C24 C36 -156.4(3) . . . . ?
C22 C23 C25 O10 -147.3(4) . . . . ?
C24 C23 C25 O10 100.4(4) . . . . ?
C22 C23 C25 O11 34.3(4) . . . . ?
C24 C23 C25 O11 -78.0(4) . . . . ?
O9 C24 C30 C31 70.6(4) . . . . ?
C36 C24 C30 C31 -49.9(4) . . . . ?
C23 C24 C30 C31 -173.7(3) . . . . ?
C24 C30 C31 O12 1.8(7) . . . . ?
C24 C30 C31 O13 -177.9(3) . . . . ?
O9 C24 C36 O15 19.8(5) . . . . ?
C30 C24 C36 O15 140.5(4) . . . . ?
C23 C24 C36 O15 -92.4(4) . . . . ?
O9 C24 C36 O14 -163.0(3) . . . . ?
C30 C24 C36 O14 -42.2(4) . . . . ?
C23 C24 C36 O14 84.8(4) . . . . ?
O2 C1 O1 C4 173.9(4) . . . . ?
C2 C1 O1 C4 -6.4(4) . . . . ?
C10 C4 O1 C1 147.9(3) . . . . ?
C16 C4 O1 C1 -89.8(4) . . . . ?
C3 C4 O1 C1 23.0(4) . . . . ?
O3 C5 O4 C6 0.3(6) . . . . ?
C3 C5 O4 C6 179.6(3) . . . . ?
C8 C6 O4 C5 -70.5(5) . . . . ?
C7 C6 O4 C5 52.8(5) . . . . ?
C9 C6 O4 C5 170.9(4) . . . . ?
O5 C11 O6 C12 4.7(6) . . . . ?
C10 C11 O6 C12 -174.7(3) . . . . ?
C14 C12 O6 C11 61.5(5) . . . . ?
C15 C12 O6 C11 179.7(4) . . . . ?
C13 C12 O6 C11 -61.8(5) . . . . ?
O7 C16 O8 C17 -3.0(6) . . . . ?
C4 C16 O8 C17 -179.4(3) . . . . ?
C20 C17 O8 C16 62.6(5) . . . . ?
C19 C17 O8 C16 -62.2(5) . . . . ?
C18 C17 O8 C16 -179.5(3) . . . . ?
O012 C21 O9 C24 178.7(4) . . . . ?
C22 C21 O9 C24 -1.8(4) . . . . ?
C30 C24 O9 C21 142.8(3) . . . . ?
C36 C24 O9 C21 -93.6(4) . . . . ?
C23 C24 O9 C21 21.0(4) . . . . ?
O10 C25 O11 C26 0.0(6) . . . . ?
C23 C25 O11 C26 178.4(4) . . . . ?
C29 C26 O11 C25 57.7(6) . . . . ?
C28 C26 O11 C25 -66.9(6) . . . . ?
C27 C26 O11 C25 173.3(5) . . . . ?
O12 C31 O13 C32 1.7(7) . . . . ?
C30 C31 O13 C32 -178.6(4) . . . . ?
C33 C32 O13 C31 -63.3(7) . . . . ?
C35 C32 O13 C31 175.3(6) . . . . ?
C34 C32 O13 C31 59.3(6) . . . . ?
O15 C36 O14 C37 -4.8(6) . . . . ?
C24 C36 O14 C37 178.0(3) . . . . ?
C40 C37 O14 C36 63.7(5) . . . . ?
C39 C37 O14 C36 -60.6(5) . . . . ?
C38 C37 O14 C36 -178.5(4) . . . . ?

loop_
_cod_related_entry_id
_cod_related_entry_database
_cod_related_entry_code
1 ChemSpider 9410027
